data_2018059
loop_
_publ_author_name
'Simmons, Scott'
'Fratini, Albert'
'Benin, Vladimir'

_publ_section_title
;
 A sodium salt of the dimer of boronoterephthalic acid anhydride
;
_journal_coeditor_code FN3076
_journal_issue 5
_journal_name_full 'Acta Crystallographica Section C'
_journal_page_first m123
_journal_page_last m125
_journal_paper_doi 10.1107/S0108270111008195
_journal_volume 67
_journal_year 2011
_chemical_formula_iupac 'Na + , C16 H15 B2 O13 -'
_chemical_formula_moiety 'Na +, C16 H15 B2 O13 -'
_chemical_formula_sum 'C16 H15 B2 Na O13'
_chemical_formula_weight 459.89
_chemical_name_systematic
;
sodium
bis(6-carboxy-1-hydroxy-3-oxo-1,3-dihydro-2,1-benzoxaborol-1-yl)oxidanium
;
_space_group_IT_number 2
_symmetry_cell_setting triclinic
_symmetry_space_group_name_Hall '-P 1'
_symmetry_space_group_name_H-M 'P -1'
_atom_sites_solution_hydrogens geom
_atom_sites_solution_primary direct
_atom_sites_solution_secondary difmap
_audit_creation_method
;
CrysAlisPro, Oxford Diffraction Ltd.,
Version 1.171.34.36 (release 02-08-2010 CrysAlis171 .NET)
(compiled Aug  2 2010,13:00:58)
;
_cell_angle_alpha 80.061(5)
_cell_angle_beta 81.798(6)
_cell_angle_gamma 83.040(6)
_cell_formula_units_Z 2
_cell_length_a 6.7195(5)
_cell_length_b 7.1118(4)
_cell_length_c 19.2802(12)
_cell_measurement_reflns_used 3534
_cell_measurement_temperature 140(2)
_cell_measurement_theta_max 71.9647
_cell_measurement_theta_min 4.6896
_cell_volume 893.83(10)
_computing_cell_refinement 'CrysAlis PRO (Oxford Diffraction, 2010)'
_computing_data_collection 'CrysAlis PRO (Oxford Diffraction, 2010)'
_computing_data_reduction 'CrysAlis PRO (Oxford Diffraction, 2010)'
_computing_molecular_graphics 'SHELXTL (Sheldrick, 2008)'
_computing_publication_material 'SHELXTL (Sheldrick, 2008)'
_computing_structure_refinement 'SHELXL97 (Sheldrick, 2008)'
_computing_structure_solution 'SHELXS97 (Sheldrick, 2008)'
_diffrn_ambient_temperature 140(2)
_diffrn_detector_area_resol_mean 16.3384
_diffrn_measured_fraction_theta_full 0.998
_diffrn_measured_fraction_theta_max 0.998
_diffrn_measurement_device_type 'Oxford Xcalibur Sapphire3'
_diffrn_measurement_method \w
_diffrn_radiation_monochromator graphite
_diffrn_radiation_source 'Enhance (Cu) x-ray source'
_diffrn_radiation_type CuK\a
_diffrn_radiation_wavelength 1.54178
_diffrn_reflns_av_R_equivalents 0.0465
_diffrn_reflns_av_sigmaI/netI 0.0514
_diffrn_reflns_limit_h_max 8
_diffrn_reflns_limit_h_min -8
_diffrn_reflns_limit_k_max 8
_diffrn_reflns_limit_k_min -7
_diffrn_reflns_limit_l_max 23
_diffrn_reflns_limit_l_min -23
_diffrn_reflns_number 8576
_diffrn_reflns_theta_full 72.10
_diffrn_reflns_theta_max 72.10
_diffrn_reflns_theta_min 4.69
_diffrn_standards_decay_% 0
_diffrn_standards_interval_count 0
_diffrn_standards_interval_time 0
_diffrn_standards_number 0
_exptl_absorpt_coefficient_mu 1.482
_exptl_absorpt_correction_T_max 0.974
_exptl_absorpt_correction_T_min 0.729
_exptl_absorpt_correction_type analytical
_exptl_absorpt_process_details
;
[CrysAlis PRO (Oxford Diffraction, 2010), based on
expressions derived by Clark & Reid (1995)]
;
_exptl_crystal_colour colourless
_exptl_crystal_density_diffrn 1.709
_exptl_crystal_density_method 'not measured'
_exptl_crystal_description plate
_exptl_crystal_F_000 472
_exptl_crystal_size_max 0.3999
_exptl_crystal_size_mid 0.1329
_exptl_crystal_size_min 0.0175
_refine_diff_density_max 0.270
_refine_diff_density_min -0.320
_refine_ls_extinction_method none
_refine_ls_goodness_of_fit_ref 1.060
_refine_ls_hydrogen_treatment refall
_refine_ls_matrix_type full
_refine_ls_number_parameters 349
_refine_ls_number_reflns 3521
_refine_ls_number_restraints 0
_refine_ls_restrained_S_all 1.060
_refine_ls_R_factor_all 0.0597
_refine_ls_R_factor_gt 0.0456
_refine_ls_shift/su_max 0.001
_refine_ls_shift/su_mean 0.000
_refine_ls_structure_factor_coef Fsqd
_refine_ls_weighting_details 'calc w = 1/[\s^2^(Fo^2^)+(0.0420P)^2^+0.5528P] where P=(Fo^2^+2Fc^2^)/3'
_refine_ls_weighting_scheme calc
_refine_ls_wR_factor_gt 0.1035
_refine_ls_wR_factor_ref 0.1114
_reflns_number_gt 2825
_reflns_number_total 3521
_reflns_threshold_expression I>2\s(I)
_cod_data_source_file fn3076.cif
_cod_data_source_block 3
_cod_depositor_comments
;
The following automatic conversions were performed:

data name '_iucr_refine_instruction_details' was replaced with
'_iucr_refine_instructions_details' as specified in the replacement
file 'data/replacement-values/replacement_tags.lst'.

Automatic conversion script
Id: cif_correct_tags 9268 2022-04-12 08:56:07Z antanas 
;
_cod_database_code 2018059
_cod_database_fobs_code 2018059

loop_
_symmetry_equiv_pos_as_xyz
'x, y, z'
'-x, -y, -z'

loop_
_atom_site_type_symbol
_atom_site_label
_atom_site_fract_x
_atom_site_fract_y
_atom_site_fract_z
_atom_site_U_iso_or_equiv
_atom_site_adp_type
_atom_site_calc_flag
_atom_site_refinement_flags
_atom_site_occupancy
_atom_site_disorder_assembly
_atom_site_disorder_group
Na Na1 0.52329(13) 0.73594(12) 0.01008(5) 0.0208(2) Uani d . 1 . .
O O1 0.8635(2) 0.3153(2) 0.13070(7) 0.0138(3) Uani d . 1 . .
H H1A 0.995(5) 0.283(5) 0.1328(17) 0.045(9) Uiso d . 1 . .
C C1 0.7580(3) 0.4803(3) 0.24616(11) 0.0150(4) Uani d . 1 . .
B B1 0.8121(4) 0.5066(3) 0.16151(12) 0.0145(4) Uani d . 1 . .
O O2 0.6142(2) 0.5951(2) 0.13633(8) 0.0163(3) Uani d . 1 . .
C C2 0.8653(3) 0.4138(3) 0.30297(11) 0.0172(4) Uani d . 1 . .
H H2 1.012(4) 0.370(4) 0.2968(15) 0.029(7) Uiso d . 1 . .
B B2 0.7574(4) 0.1285(3) 0.14442(13) 0.0154(5) Uani d . 1 . .
O O3 0.9697(2) 0.6238(2) 0.12847(8) 0.0163(3) Uani d . 1 . .
H H3 1.066(5) 0.624(5) 0.1537(18) 0.049(10) Uiso d . 1 . .
C C3 0.7641(3) 0.4082(3) 0.37209(12) 0.0186(4) Uani d . 1 . .
O O4 0.3002(2) 0.6874(2) 0.18334(9) 0.0234(4) Uani d . 1 . .
C C4 0.5577(3) 0.4688(3) 0.38401(12) 0.0203(5) Uani d . 1 . .
H H4 0.490(4) 0.465(4) 0.4320(15) 0.026(7) Uiso d . 1 . .
O O5 0.7893(3) 0.3553(3) 0.49514(9) 0.0314(4) Uani d . 1 . .
H H5A 0.889(9) 0.280(8) 0.543(3) 0.15(2) Uiso d . 1 . .
C C5 0.4492(3) 0.5397(3) 0.32728(12) 0.0201(4) Uani d . 1 . .
H H5 0.305(4) 0.585(4) 0.3362(13) 0.021(6) Uiso d . 1 . .
O O6 1.0572(3) 0.2628(3) 0.42211(9) 0.0343(4) Uani d . 1 . .
C C6 0.5539(3) 0.5444(3) 0.25945(11) 0.0159(4) Uani d . 1 . .
C C7 0.4710(3) 0.6157(3) 0.19151(11) 0.0168(4) Uani d . 1 . .
O O7 0.5498(2) 0.1897(2) 0.12026(8) 0.0161(3) Uani d . 1 . .
C C8 0.8797(3) 0.3368(3) 0.43285(11) 0.0203(4) Uani d . 1 . .
O O8 0.8810(2) 0.0106(2) 0.09896(8) 0.0170(3) Uani d . 1 . .
H H8A 0.885(5) -0.118(5) 0.1169(19) 0.055(10) Uiso d . 1 . .
C C9 0.6988(3) 0.0448(3) 0.22657(11) 0.0153(4) Uani d . 1 . .
O O9 0.2247(2) 0.2072(2) 0.16850(9) 0.0237(4) Uani d . 1 . .
C C10 0.8083(3) -0.0380(3) 0.28185(11) 0.0161(4) Uani d . 1 . .
H H10 0.958(4) -0.065(3) 0.2744(13) 0.016(6) Uiso d . 1 . .
O O10 0.7275(3) -0.1455(3) 0.47341(9) 0.0345(4) Uani d . 1 . .
H H10A 0.827(9) -0.202(9) 0.520(3) 0.15(2) Uiso d . 1 . .
C C11 0.7056(3) -0.0731(3) 0.35062(11) 0.0175(4) Uani d . 1 . .
O O11 1.0025(3) -0.2174(3) 0.39977(9) 0.0271(4) Uani d . 1 . .
O O12 0.7491(2) 0.4605(2) -0.01245(9) 0.0201(3) Uani d . 1 . .
H H12A 0.810(5) 0.408(5) 0.0267(18) 0.038(8) Uiso d . 1 . .
H H12B 0.843(5) 0.445(5) -0.0441(18) 0.042(9) Uiso d . 1 . .
C C12 0.4959(3) -0.0305(3) 0.36385(12) 0.0196(4) Uani d . 1 . .
H H12 0.425(4) -0.054(4) 0.4124(14) 0.021(6) Uiso d . 1 . .
O O13 0.7235(2) 0.9927(2) -0.02242(9) 0.0205(3) Uani d . 1 . .
H H13B 0.830(5) 0.991(5) -0.0575(19) 0.051(10) Uiso d . 1 . .
H H13A 0.787(5) 0.991(5) 0.0130(19) 0.048(10) Uiso d . 1 . .
C C13 0.3844(3) 0.0428(3) 0.30838(12) 0.0196(4) Uani d . 1 . .
H H13 0.240(4) 0.069(4) 0.3176(14) 0.023(7) Uiso d . 1 . .
C C14 0.4899(3) 0.0791(3) 0.24101(11) 0.0158(4) Uani d . 1 . .
C C15 0.4042(3) 0.1639(3) 0.17430(11) 0.0172(4) Uani d . 1 . .
C C16 0.8215(3) -0.1510(3) 0.41088(11) 0.0194(4) Uani d . 1 . .

loop_
_atom_site_aniso_label
_atom_site_aniso_U_11
_atom_site_aniso_U_22
_atom_site_aniso_U_33
_atom_site_aniso_U_12
_atom_site_aniso_U_13
_atom_site_aniso_U_23
Na1 0.0214(4) 0.0151(4) 0.0269(5) -0.0023(3) -0.0041(3) -0.0048(3)
O1 0.0135(7) 0.0118(7) 0.0164(7) -0.0004(5) -0.0024(5) -0.0035(5)
C1 0.0157(10) 0.0107(9) 0.0190(10) -0.0004(7) -0.0016(8) -0.0048(7)
B1 0.0162(11) 0.0120(10) 0.0163(11) 0.0007(8) -0.0058(9) -0.0028(8)
O2 0.0157(7) 0.0158(7) 0.0179(7) 0.0019(5) -0.0044(6) -0.0043(5)
C2 0.0187(10) 0.0144(9) 0.0184(10) 0.0001(8) -0.0020(8) -0.0037(8)
B2 0.0160(11) 0.0115(10) 0.0190(11) -0.0003(8) -0.0040(9) -0.0025(8)
O3 0.0176(7) 0.0141(7) 0.0182(7) -0.0025(6) -0.0039(6) -0.0032(5)
C3 0.0224(11) 0.0131(9) 0.0201(11) -0.0007(8) -0.0019(9) -0.0041(8)
O4 0.0169(8) 0.0265(8) 0.0284(9) 0.0038(6) -0.0075(6) -0.0091(7)
C4 0.0225(11) 0.0209(11) 0.0175(11) -0.0022(9) 0.0011(9) -0.0057(8)
O5 0.0314(9) 0.0440(11) 0.0166(8) 0.0063(8) -0.0031(7) -0.0055(7)
C5 0.0182(10) 0.0207(11) 0.0220(11) -0.0017(8) -0.0009(8) -0.0065(8)
O6 0.0293(9) 0.0478(11) 0.0222(9) 0.0152(8) -0.0070(7) -0.0059(8)
C6 0.0163(10) 0.0111(9) 0.0219(11) -0.0008(7) -0.0042(8) -0.0057(8)
C7 0.0169(10) 0.0135(9) 0.0219(11) -0.0018(8) -0.0043(8) -0.0066(8)
O7 0.0157(7) 0.0154(7) 0.0175(7) -0.0022(5) -0.0036(6) -0.0013(5)
C8 0.0247(11) 0.0180(10) 0.0180(11) -0.0002(9) -0.0021(9) -0.0035(8)
O8 0.0198(7) 0.0116(7) 0.0194(8) -0.0015(6) -0.0005(6) -0.0036(5)
C9 0.0161(10) 0.0114(9) 0.0188(10) -0.0011(7) -0.0022(8) -0.0033(7)
O9 0.0155(8) 0.0272(8) 0.0274(9) 0.0006(6) -0.0047(6) -0.0017(7)
C10 0.0170(10) 0.0119(9) 0.0196(11) -0.0027(8) -0.0024(8) -0.0017(8)
O10 0.0334(10) 0.0497(12) 0.0159(8) 0.0087(8) -0.0032(7) -0.0017(7)
C11 0.0223(11) 0.0127(9) 0.0182(10) -0.0017(8) -0.0045(8) -0.0024(8)
O11 0.0226(8) 0.0334(9) 0.0242(9) 0.0022(7) -0.0058(7) -0.0024(7)
O12 0.0212(8) 0.0213(8) 0.0167(8) -0.0012(6) -0.0002(7) -0.0027(6)
C12 0.0212(11) 0.0179(10) 0.0183(11) -0.0003(8) 0.0003(9) -0.0024(8)
O13 0.0190(8) 0.0220(8) 0.0213(8) -0.0033(6) -0.0003(7) -0.0071(6)
C13 0.0180(10) 0.0179(10) 0.0223(11) -0.0014(8) -0.0006(8) -0.0030(8)
C14 0.0162(10) 0.0120(9) 0.0196(10) -0.0009(7) -0.0026(8) -0.0037(8)
C15 0.0180(10) 0.0124(9) 0.0218(11) -0.0023(8) -0.0031(8) -0.0033(8)
C16 0.0233(11) 0.0168(10) 0.0183(10) -0.0013(8) -0.0025(9) -0.0031(8)

loop_
_atom_type_symbol
_atom_type_description
_atom_type_scat_dispersion_real
_atom_type_scat_dispersion_imag
_atom_type_scat_source
C C 0.0181 0.0091 'International Tables Vol C Tables 4.2.6.8 and 6.1.1.4'
H H 0.0000 0.0000 'International Tables Vol C Tables 4.2.6.8 and 6.1.1.4'
B B 0.0090 0.0039 'International Tables Vol C Tables 4.2.6.8 and 6.1.1.4'
O O 0.0492 0.0322 'International Tables Vol C Tables 4.2.6.8 and 6.1.1.4'
Na Na 0.1353 0.1239 'International Tables Vol C Tables 4.2.6.8 and 6.1.1.4'

loop_
_geom_angle_atom_site_label_1
_geom_angle_atom_site_label_2
_geom_angle_atom_site_label_3
_geom_angle_site_symmetry_1
_geom_angle_site_symmetry_3
_geom_angle
_geom_angle_publ_flag
O13 Na1 O12 . . 104.38(6) ?
O13 Na1 O13 . 2_675 78.22(6) ?
O12 Na1 O13 . 2_675 173.69(7) ?
O13 Na1 O12 . 2_665 159.87(7) ?
O12 Na1 O12 . 2_665 86.73(6) ?
O13 Na1 O12 2_675 2_665 89.15(6) ?
O13 Na1 O7 . 2_665 84.61(6) ?
O12 Na1 O7 . 2_665 91.66(6) ?
O13 Na1 O7 2_675 2_665 82.81(6) ?
O12 Na1 O7 2_665 2_665 78.25(6) ?
O13 Na1 O2 . . 102.08(6) ?
O12 Na1 O2 . . 78.43(6) ?
O13 Na1 O2 2_675 . 106.82(6) ?
O12 Na1 O2 2_665 . 96.52(6) ?
O7 Na1 O2 2_665 . 169.12(6) ?
O13 Na1 Na1 . 2_665 145.07(6) ?
O12 Na1 Na1 . 2_665 43.74(4) ?
O13 Na1 Na1 2_675 2_665 131.95(6) ?
O12 Na1 Na1 2_665 2_665 42.99(4) ?
O7 Na1 Na1 2_665 2_665 83.04(5) ?
O2 Na1 Na1 . 2_665 86.66(5) ?
O13 Na1 Na1 . 2_675 39.74(4) ?
O12 Na1 Na1 . 2_675 143.81(6) ?
O13 Na1 Na1 2_675 2_675 38.48(4) ?
O12 Na1 Na1 2_665 2_675 125.95(6) ?
O7 Na1 Na1 2_665 2_675 81.87(4) ?
O2 Na1 Na1 . 2_675 108.78(5) ?
Na1 Na1 Na1 2_665 2_675 163.28(6) ?
B2 O1 B1 . . 131.96(16) yes
B2 O1 H1A . . 108(2) ?
B1 O1 H1A . . 106(2) ?
C2 C1 C6 . . 118.81(19) ?
C2 C1 B1 . . 134.81(19) ?
C6 C1 B1 . . 106.37(18) ?
O3 B1 O2 . . 109.41(17) ?
O3 B1 O1 . . 105.20(16) yes
O2 B1 O1 . . 105.87(15) ?
O3 B1 C1 . . 118.74(17) ?
O2 B1 C1 . . 102.31(16) yes
O1 B1 C1 . . 114.60(17) ?
C7 O2 B1 . . 110.98(16) yes
C7 O2 Na1 . . 117.66(13) ?
B1 O2 Na1 . . 131.06(12) ?
C1 C2 C3 . . 119.0(2) ?
C1 C2 H2 . . 122.4(16) ?
C3 C2 H2 . . 118.6(16) ?
O8 B2 O7 . . 111.84(17) ?
O8 B2 O1 . . 103.39(16) yes
O7 B2 O1 . . 104.75(15) ?
O8 B2 C9 . . 119.81(17) ?
O7 B2 C9 . . 101.58(16) yes
O1 B2 C9 . . 114.73(17) ?
B1 O3 H3 . . 115(2) ?
C4 C3 C2 . . 121.1(2) ?
C4 C3 C8 . . 120.1(2) ?
C2 C3 C8 . . 118.8(2) ?
C5 C4 C3 . . 120.4(2) ?
C5 C4 H4 . . 119.4(16) ?
C3 C4 H4 . . 120.1(16) ?
C8 O5 H5A . . 113(3) ?
C4 C5 C6 . . 117.1(2) ?
C4 C5 H5 . . 119.9(15) ?
C6 C5 H5 . . 123.0(15) ?
C5 C6 C1 . . 123.5(2) ?
C5 C6 C7 . . 126.65(19) ?
C1 C6 C7 . . 109.80(18) ?
O4 C7 O2 . . 122.0(2) ?
O4 C7 C6 . . 127.4(2) ?
O2 C7 C6 . . 110.51(18) ?
C15 O7 B2 . . 111.15(16) ?
C15 O7 Na1 . 2_665 122.33(13) ?
B2 O7 Na1 . 2_665 125.29(12) ?
O6 C8 O5 . . 123.1(2) ?
O6 C8 C3 . . 119.7(2) ?
O5 C8 C3 . . 117.2(2) ?
B2 O8 H8A . . 113(2) ?
C10 C9 C14 . . 118.6(2) ?
C10 C9 B2 . . 134.52(19) ?
C14 C9 B2 . . 106.74(18) ?
C9 C10 C11 . . 118.7(2) ?
C9 C10 H10 . . 121.8(14) ?
C11 C10 H10 . . 119.4(14) ?
C16 O10 H10A . . 115(3) ?
C10 C11 C12 . . 121.2(2) ?
C10 C11 C16 . . 119.47(19) ?
C12 C11 C16 . . 119.25(19) ?
Na1 O12 Na1 . 2_665 93.27(6) ?
Na1 O12 H12A . . 111(2) ?
Na1 O12 H12A 2_665 . 105(2) ?
Na1 O12 H12B . . 132(2) ?
Na1 O12 H12B 2_665 . 114(2) ?
H12A O12 H12B . . 101(3) ?
C13 C12 C11 . . 120.3(2) ?
C13 C12 H12 . . 118.8(15) ?
C11 C12 H12 . . 120.9(15) ?
Na1 O13 Na1 . 2_675 101.78(6) ?
Na1 O13 H13B . . 121(2) ?
Na1 O13 H13B 2_675 . 124(2) ?
Na1 O13 H13A . . 105(2) ?
Na1 O13 H13A 2_675 . 101(2) ?
H13B O13 H13A . . 100(3) ?
C12 C13 C14 . . 117.3(2) ?
C12 C13 H13 . . 120.0(16) ?
C14 C13 H13 . . 122.7(16) ?
C13 C14 C9 . . 123.7(2) ?
C13 C14 C15 . . 126.86(19) ?
C9 C14 C15 . . 109.42(18) ?
O9 C15 O7 . . 123.3(2) ?
O9 C15 C14 . . 125.8(2) ?
O7 C15 C14 . . 110.86(18) ?
O11 C16 O10 . . 122.9(2) ?
O11 C16 C11 . . 120.3(2) ?
O10 C16 C11 . . 116.7(2) ?

loop_
_geom_bond_atom_site_label_1
_geom_bond_atom_site_label_2
_geom_bond_site_symmetry_2
_geom_bond_distance
_geom_bond_publ_flag
Na1 O13 . 2.3443(18) ?
Na1 O12 . 2.3904(18) ?
Na1 O13 2_675 2.4085(18) ?
Na1 O12 2_665 2.4239(18) ?
Na1 O7 2_665 2.5819(17) ?
Na1 O2 . 2.5953(17) yes
Na1 Na1 2_665 3.5001(16) ?
Na1 Na1 2_675 3.6881(17) ?
O1 B2 . 1.549(3) yes
O1 B1 . 1.559(2) yes
O1 H1A . 0.89(3) ?
C1 C2 . 1.381(3) ?
C1 C6 . 1.394(3) ?
C1 B1 . 1.604(3) yes
B1 O3 . 1.435(3) yes
B1 O2 . 1.509(3) yes
O2 C7 . 1.344(3) ?
C2 C3 . 1.403(3) ?
C2 H2 . 1.00(3) ?
B2 O8 . 1.428(3) yes
B2 O7 . 1.524(3) yes
B2 C9 . 1.603(3) ?
O3 H3 . 0.87(4) ?
C3 C4 . 1.400(3) ?
C3 C8 . 1.480(3) ?
O4 C7 . 1.219(3) ?
C4 C5 . 1.389(3) ?
C4 H4 . 0.97(3) ?
O5 C8 . 1.287(3) yes
O5 H5A . 1.22(6) ?
C5 C6 . 1.391(3) ?
C5 H5 . 0.99(3) ?
O6 C8 . 1.248(3) yes
C6 C7 . 1.481(3) ?
O7 C15 . 1.328(3) ?
O7 Na1 2_665 2.5819(17) ?
O8 H8A . 0.92(4) ?
C9 C10 . 1.388(3) ?
C9 C14 . 1.392(3) ?
O9 C15 . 1.224(3) ?
C10 C11 . 1.401(3) ?
C10 H10 . 1.00(2) ?
O10 C16 . 1.283(3) yes
O10 H10A . 1.18(6) ?
C11 C12 . 1.401(3) ?
C11 C16 . 1.481(3) ?
O11 C16 . 1.253(3) yes
O12 Na1 2_665 2.4239(18) ?
O12 H12A . 0.91(3) ?
O12 H12B . 0.82(3) ?
C12 C13 . 1.385(3) ?
C12 H12 . 0.98(3) ?
O13 Na1 2_675 2.4085(18) ?
O13 H13B . 0.91(4) ?
O13 H13A . 0.85(4) ?
C13 C14 . 1.386(3) ?
C13 H13 . 0.96(3) ?
C14 C15 . 1.486(3) ?

loop_
_geom_hbond_atom_site_label_D
_geom_hbond_atom_site_label_H
_geom_hbond_atom_site_label_A
_geom_hbond_site_symmetry_A
_geom_hbond_distance_DH
_geom_hbond_distance_HA
_geom_hbond_distance_DA
_geom_hbond_angle_DHA
_geom_hbond_publ_flag
O1 H1A O9 1_655 0.89(3) 1.77(3) 2.621(2) 160(3) yes
O3 H3 O4 1_655 0.87(4) 1.88(4) 2.708(2) 161(3) yes
O5 H5A O11 2_756 1.22(6) 1.39(6) 2.610(2) 173(5) yes
O8 H8A O3 1_545 0.92(4) 1.84(4) 2.721(2) 160(3) yes
O10 H10A O6 2_756 1.18(6) 1.43(6) 2.608(2) 177(5) yes
O12 H12A O1 . 0.91(3) 2.07(3) 2.950(2) 163(3) yes
O12 H12B O3 2_765 0.82(3) 2.00(3) 2.814(2) 167(3) yes
O13 H13A O8 1_565 0.85(4) 1.89(4) 2.731(2) 169(3) yes
O13 H13B O8 2_765 0.91(4) 1.99(4) 2.849(2) 156(3) yes

loop_
_geom_torsion_atom_site_label_1
_geom_torsion_atom_site_label_2
_geom_torsion_atom_site_label_3
_geom_torsion_atom_site_label_4
_geom_torsion_site_symmetry_1
_geom_torsion_site_symmetry_2
_geom_torsion_site_symmetry_3
_geom_torsion_site_symmetry_4
_geom_torsion
_geom_torsion_publ_flag
B2 O1 B1 O3 . . . . 179.34(17) yes
B2 O1 B1 O2 . . . . -64.9(2) ?
B2 O1 B1 C1 . . . . 47.1(3) ?
C2 C1 B1 O3 . . . . -57.4(3) ?
C6 C1 B1 O3 . . . . 122.08(19) ?
C2 C1 B1 O2 . . . . -177.9(2) ?
C6 C1 B1 O2 . . . . 1.6(2) ?
C2 C1 B1 O1 . . . . 68.1(3) ?
C6 C1 B1 O1 . . . . -112.48(19) ?
O3 B1 O2 C7 . . . . -127.66(17) ?
O1 B1 O2 C7 . . . . 119.44(17) ?
C1 B1 O2 C7 . . . . -0.9(2) ?
O3 B1 O2 Na1 . . . . 45.8(2) ?
O1 B1 O2 Na1 . . . . -67.1(2) ?
C1 B1 O2 Na1 . . . . 172.57(11) ?
O13 Na1 O2 C7 . . . . 110.73(14) ?
O12 Na1 O2 C7 . . . . -146.82(14) ?
O13 Na1 O2 C7 2_675 . . . 29.55(15) ?
O12 Na1 O2 C7 2_665 . . . -61.53(14) ?
O7 Na1 O2 C7 2_665 . . . -122.1(3) ?
Na1 Na1 O2 C7 2_665 . . . -103.44(13) ?
Na1 Na1 O2 C7 2_675 . . . 70.00(14) ?
O13 Na1 O2 B1 . . . . -62.36(16) ?
O12 Na1 O2 B1 . . . . 40.08(16) ?
O13 Na1 O2 B1 2_675 . . . -143.54(15) ?
O12 Na1 O2 B1 2_665 . . . 125.38(16) ?
O7 Na1 O2 B1 2_665 . . . 64.8(4) ?
Na1 Na1 O2 B1 2_665 . . . 83.47(15) ?
Na1 Na1 O2 B1 2_675 . . . -103.09(15) ?
C6 C1 C2 C3 . . . . 1.7(3) ?
B1 C1 C2 C3 . . . . -178.9(2) ?
B1 O1 B2 O8 . . . . 179.56(17) yes
B1 O1 B2 O7 . . . . 62.3(2) ?
B1 O1 B2 C9 . . . . -48.2(3) ?
C1 C2 C3 C4 . . . . -0.1(3) ?
C1 C2 C3 C8 . . . . 179.99(19) ?
C2 C3 C4 C5 . . . . -1.3(3) ?
C8 C3 C4 C5 . . . . 178.6(2) ?
C3 C4 C5 C6 . . . . 0.9(3) ?
C4 C5 C6 C1 . . . . 0.8(3) ?
C4 C5 C6 C7 . . . . -179.22(19) ?
C2 C1 C6 C5 . . . . -2.2(3) ?
B1 C1 C6 C5 . . . . 178.29(19) ?
C2 C1 C6 C7 . . . . 177.85(18) ?
B1 C1 C6 C7 . . . . -1.7(2) ?
B1 O2 C7 O4 . . . . 178.70(19) ?
Na1 O2 C7 O4 . . . . 4.3(3) ?
B1 O2 C7 C6 . . . . -0.1(2) ?
Na1 O2 C7 C6 . . . . -174.52(12) ?
C5 C6 C7 O4 . . . . 2.5(3) ?
C1 C6 C7 O4 . . . . -177.5(2) ?
C5 C6 C7 O2 . . . . -178.77(19) ?
C1 C6 C7 O2 . . . . 1.2(2) ?
O8 B2 O7 C15 . . . . 132.73(18) ?
O1 B2 O7 C15 . . . . -115.95(17) ?
C9 B2 O7 C15 . . . . 3.8(2) ?
O8 B2 O7 Na1 . . . 2_665 -34.8(2) ?
O1 B2 O7 Na1 . . . 2_665 76.55(17) ?
C9 B2 O7 Na1 . . . 2_665 -163.74(11) ?
C4 C3 C8 O6 . . . . 171.8(2) ?
C2 C3 C8 O6 . . . . -8.2(3) ?
C4 C3 C8 O5 . . . . -8.2(3) yes
C2 C3 C8 O5 . . . . 171.7(2) ?
O8 B2 C9 C10 . . . . 55.4(3) ?
O7 B2 C9 C10 . . . . 179.1(2) ?
O1 B2 C9 C10 . . . . -68.5(3) ?
O8 B2 C9 C14 . . . . -128.7(2) ?
O7 B2 C9 C14 . . . . -5.0(2) ?
O1 B2 C9 C14 . . . . 107.41(19) ?
C14 C9 C10 C11 . . . . -3.8(3) ?
B2 C9 C10 C11 . . . . 171.8(2) ?
C9 C10 C11 C12 . . . . 1.5(3) ?
C9 C10 C11 C16 . . . . -176.53(18) ?
O13 Na1 O12 Na1 . . . 2_665 -162.98(7) ?
O13 Na1 O12 Na1 2_675 . . 2_665 -49.3(6) ?
O12 Na1 O12 Na1 2_665 . . 2_665 0.0 ?
O7 Na1 O12 Na1 2_665 . . 2_665 -78.13(6) ?
O2 Na1 O12 Na1 . . . 2_665 97.35(6) ?
Na1 Na1 O12 Na1 2_675 . . 2_665 -156.59(10) ?
C10 C11 C12 C13 . . . . 1.8(3) ?
C16 C11 C12 C13 . . . . 179.9(2) ?
O12 Na1 O13 Na1 . . . 2_675 174.10(7) ?
O13 Na1 O13 Na1 2_675 . . 2_675 0.0 ?
O12 Na1 O13 Na1 2_665 . . 2_675 52.2(2) ?
O7 Na1 O13 Na1 2_665 . . 2_675 83.76(6) ?
O2 Na1 O13 Na1 . . . 2_675 -104.93(7) ?
Na1 Na1 O13 Na1 2_665 . . 2_675 153.40(10) ?
C11 C12 C13 C14 . . . . -2.8(3) ?
C12 C13 C14 C9 . . . . 0.5(3) ?
C12 C13 C14 C15 . . . . -177.57(19) ?
C10 C9 C14 C13 . . . . 2.9(3) ?
B2 C9 C14 C13 . . . . -173.83(19) ?
C10 C9 C14 C15 . . . . -178.81(18) ?
B2 C9 C14 C15 . . . . 4.5(2) ?
B2 O7 C15 O9 . . . . 178.04(19) ?
Na1 O7 C15 O9 2_665 . . . -14.0(3) ?
B2 O7 C15 C14 . . . . -1.3(2) ?
Na1 O7 C15 C14 2_665 . . . 166.64(12) ?
C13 C14 C15 O9 . . . . -3.3(3) ?
C9 C14 C15 O9 . . . . 178.4(2) ?
C13 C14 C15 O7 . . . . 176.02(19) ?
C9 C14 C15 O7 . . . . -2.2(2) ?
C10 C11 C16 O11 . . . . -12.8(3) ?
C12 C11 C16 O11 . . . . 169.1(2) yes
C10 C11 C16 O10 . . . . 166.8(2) ?
C12 C11 C16 O10 . . . . -11.3(3) ?
